data_4127848
loop_
_publ_author_name
'Siegelman, Rebecca L.'
'Milner, Phillip J.'
'Forse, Alexander C.'
'Lee, Jung-Hoon'
'Colwell, Kristen A.'
'Neaton, Jeffrey B.'
'Reimer, Jeffrey A.'
'Weston, Simon C.'
'Long, Jeffrey R.'

_publ_section_title
;
 Water Enables Efficient CO<sub>2</sub> Capture from Natural Gas Flue
 Emissions in an Oxidation-Resistant Diamine-Appended Metal-Organic
 Framework.
;
_journal_issue 33
_journal_name_full 'Journal of the American Chemical Society'
_journal_page_first 13171
_journal_page_last 13186
_journal_paper_doi 10.1021/jacs.9b05567
_journal_volume 141
_journal_year 2019
_chemical_formula_moiety 'C7 H14 N2 O2'
_chemical_formula_sum 'C7 H14 N2 O2'
_chemical_formula_weight 158.20
_chemical_name_common 2-ampd-CO2
_space_group_crystal_system monoclinic
_space_group_IT_number 14
_space_group_name_Hall '-P 2yn'
_space_group_name_H-M_alt 'P 1 21/n 1'
_symmetry_space_group_name_Hall '-P 2yn'
_symmetry_space_group_name_H-M 'P 1 21/n 1'
_atom_sites_solution_hydrogens mixed
_atom_sites_solution_primary dual
_atom_sites_solution_secondary difmap
_audit_creation_date 2019-01-12
_audit_creation_method
;
Olex2 1.2
(compiled May 18 2018 14:05:52 for OlexSys, GUI svn.r5506)
;
_cell_angle_alpha 90
_cell_angle_beta 102.214(4)
_cell_angle_gamma 90
_cell_formula_units_Z 4
_cell_length_a 5.0969(3)
_cell_length_b 18.5652(11)
_cell_length_c 8.4393(5)
_cell_measurement_reflns_used 3614
_cell_measurement_temperature 100(2)
_cell_measurement_theta_max 24.517
_cell_measurement_theta_min 2.250
_cell_volume 780.49(8)
_computing_cell_refinement 'SAINT V8.38A (Bruker-AXS, Madison WI, 2016)'
_computing_data_collection 'Bruker APEX3 Bruker-AXS, Madison WI'
_computing_data_reduction 'SAINT V8.38A (Bruker-AXS, Madison WI, 2016)'
_computing_molecular_graphics 'Olex2 (Dolomanov et al., 2009)'
_computing_publication_material 'Olex2 (Dolomanov et al., 2009)'
_computing_structure_refinement 'ShelXL (Sheldrick, 2015)'
_computing_structure_solution 'ShelXT (Sheldrick, 2015)'
_diffrn_ambient_temperature 100(2)
_diffrn_detector_area_resol_mean 7.39
_diffrn_measured_fraction_theta_full 0.998
_diffrn_measured_fraction_theta_max 0.998
_diffrn_measurement_device_type 'Bruker D8 with PHOTON II detector'
_diffrn_measurement_method '\f and \w shutterless scans'
_diffrn_radiation_monochromator 'silicon 111'
_diffrn_radiation_type synchrotron
_diffrn_radiation_wavelength 0.7288
_diffrn_reflns_av_R_equivalents 0.0596
_diffrn_reflns_av_unetI/netI 0.0338
_diffrn_reflns_Laue_measured_fraction_full 0.998
_diffrn_reflns_Laue_measured_fraction_max 0.998
_diffrn_reflns_limit_h_max 5
_diffrn_reflns_limit_h_min -5
_diffrn_reflns_limit_k_max 21
_diffrn_reflns_limit_k_min -21
_diffrn_reflns_limit_l_max 9
_diffrn_reflns_limit_l_min -9
_diffrn_reflns_number 9923
_diffrn_reflns_point_group_measured_fraction_full 0.998
_diffrn_reflns_point_group_measured_fraction_max 0.998
_diffrn_reflns_theta_full 24.547
_diffrn_reflns_theta_max 24.547
_diffrn_reflns_theta_min 2.250
_diffrn_source
;
Advanced Light Source, station 12.2.1
;
_diffrn_standards_number 0
_exptl_absorpt_coefficient_mu 0.104
_exptl_absorpt_correction_T_max 0.999
_exptl_absorpt_correction_T_min 0.825
_exptl_absorpt_correction_type multi-scan
_exptl_absorpt_process_details
;
SADABS-2016/2 (Bruker,2016) was used for absorption correction.
wR2(int) was 0.1369 before and 0.0623 after correction.
The Ratio of minimum to maximum transmission is 0.8256.
The \l/2 correction factor is Not present.
;
_exptl_crystal_colour colourless
_exptl_crystal_colour_primary colourless
_exptl_crystal_density_diffrn 1.346
_exptl_crystal_density_method 'not measured'
_exptl_crystal_description plate
_exptl_crystal_F_000 344
_exptl_crystal_size_max 0.107
_exptl_crystal_size_mid 0.04
_exptl_crystal_size_min 0.014
_refine_diff_density_max 0.266
_refine_diff_density_min -0.277
_refine_diff_density_rms 0.062
_refine_ls_extinction_method none
_refine_ls_goodness_of_fit_ref 1.127
_refine_ls_hydrogen_treatment mixed
_refine_ls_matrix_type full
_refine_ls_number_parameters 109
_refine_ls_number_reflns 1208
_refine_ls_number_restraints 3
_refine_ls_restrained_S_all 1.128
_refine_ls_R_factor_all 0.0643
_refine_ls_R_factor_gt 0.0522
_refine_ls_shift/su_max 0.000
_refine_ls_shift/su_mean 0.000
_refine_ls_structure_factor_coef Fsqd
_refine_ls_weighting_details 'w=1/[\s^2^(Fo^2^)+(0.0611P)^2^+0.5882P] where P=(Fo^2^+2Fc^2^)/3'
_refine_ls_weighting_scheme calc
_refine_ls_wR_factor_gt 0.1291
_refine_ls_wR_factor_ref 0.1362
_reflns_Friedel_coverage 0.000
_reflns_number_gt 974
_reflns_number_total 1208
_reflns_threshold_expression 'I > 2\s(I)'
_cod_data_source_file ja9b05567_si_003.cif
_cod_data_source_block pjm029s
_cod_depositor_comments
;
The following automatic conversions were performed:

'_atom_sites_solution_secondary' value 'diffmap' was changed to
'difmap'.

Automatic conversion script
Id: cif_fix_values 4973 2017-02-22 13:04:09Z antanas 
;
_cod_database_code 4127848
_shelx_shelxl_version_number 2016/6
_shelx_space_group_comment
;
The symmetry employed for this shelxl refinement is uniquely defined
by the following loop, which should always be used as a source of
symmetry information in preference to the above space-group names.
They are only intended as comments.
;
_shelx_estimated_absorpt_t_max 0.999
_shelx_estimated_absorpt_t_min 0.989
_olex2_refinement_description
;
1. Fixed Uiso
 At 1.2 times of:
  All C(H) groups, All C(H,H) groups, All N(H) groups, All N(H,H) groups
2. Restrained distances
 N2-H2A = N2-H2B
 0.91 with sigma of 0.02
 N1-H1
 0.88 with sigma of 0.02
3.a Ternary CH refined with riding coordinates:
 C3(H3)
3.b Secondary CH2 refined with riding coordinates:
 C2(H2C,H2D), C4(H4A,H4B), C5(H5A,H5B), C6(H6A,H6B), C7(H7A,H7B)
;
_olex2_submission_special_instructions 'No special instructions were received'

loop_
_space_group_symop_operation_xyz
'x, y, z'
'-x+1/2, y+1/2, -z+1/2'
'-x, -y, -z'
'x-1/2, -y-1/2, z-1/2'

loop_
_atom_site_label
_atom_site_type_symbol
_atom_site_fract_x
_atom_site_fract_y
_atom_site_fract_z
_atom_site_U_iso_or_equiv
_atom_site_adp_type
_atom_site_occupancy
_atom_site_site_symmetry_order
_atom_site_calc_flag
_atom_site_refinement_flags_posn
O1 O 0.2849(4) 0.87921(9) 0.5473(2) 0.0363(5) Uani 1 1 d .
O2 O 0.6308(3) 0.81975(11) 0.6960(3) 0.0443(6) Uani 1 1 d .
N1 N 0.2176(4) 0.80610(11) 0.7473(2) 0.0230(5) Uani 1 1 d D
H1 H 0.039(4) 0.8173(13) 0.718(3) 0.028 Uiso 1 1 d DR
N2 N 0.2578(5) 0.61771(12) 0.9033(3) 0.0329(6) Uani 1 1 d D
H2A H 0.440(4) 0.6185(15) 0.955(3) 0.040 Uiso 1 1 d DR
H2B H 0.170(5) 0.6308(15) 0.982(3) 0.040 Uiso 1 1 d DR
C1 C 0.3855(5) 0.83582(13) 0.6607(3) 0.0280(6) Uani 1 1 d .
C2 C 0.2920(5) 0.74658(13) 0.8565(3) 0.0289(6) Uani 1 1 d .
H2C H 0.203939 0.752106 0.949706 0.035 Uiso 1 1 calc R
H2D H 0.488593 0.747499 0.898777 0.035 Uiso 1 1 calc R
C3 C 0.2134(5) 0.67420(13) 0.7756(3) 0.0242(6) Uani 1 1 d .
H3 H 0.017370 0.675624 0.725196 0.029 Uiso 1 1 calc R
C4 C 0.3629(5) 0.65393(13) 0.6465(3) 0.0255(6) Uani 1 1 d .
H4A H 0.558190 0.654607 0.693159 0.031 Uiso 1 1 calc R
H4B H 0.325621 0.690045 0.558253 0.031 Uiso 1 1 calc R
C5 C 0.2835(6) 0.57987(15) 0.5768(3) 0.0399(7) Uani 1 1 d .
H5A H 0.392596 0.567339 0.496591 0.048 Uiso 1 1 calc R
H5B H 0.092272 0.580189 0.520396 0.048 Uiso 1 1 calc R
C6 C 0.3270(5) 0.52379(13) 0.7115(3) 0.0305(6) Uani 1 1 d .
H6A H 0.261867 0.476340 0.665983 0.037 Uiso 1 1 calc R
H6B H 0.521193 0.519492 0.759334 0.037 Uiso 1 1 calc R
C7 C 0.1800(5) 0.54463(14) 0.8410(4) 0.0388(7) Uani 1 1 d .
H7A H -0.015758 0.543223 0.796110 0.047 Uiso 1 1 calc R
H7B H 0.221291 0.509555 0.931184 0.047 Uiso 1 1 calc R

loop_
_atom_site_aniso_label
_atom_site_aniso_U_11
_atom_site_aniso_U_22
_atom_site_aniso_U_33
_atom_site_aniso_U_23
_atom_site_aniso_U_13
_atom_site_aniso_U_12
O1 0.0594(13) 0.0259(10) 0.0297(11) -0.0014(8) 0.0234(9) -0.0138(9)
O2 0.0214(10) 0.0510(13) 0.0661(15) -0.0291(11) 0.0220(9) -0.0111(8)
N1 0.0172(10) 0.0271(11) 0.0260(11) 0.0032(9) 0.0075(8) 0.0024(8)
N2 0.0438(14) 0.0319(12) 0.0303(13) 0.0109(10) 0.0240(11) 0.0179(11)
C1 0.0319(15) 0.0272(13) 0.0297(15) -0.0151(11) 0.0176(12) -0.0113(11)
C2 0.0323(14) 0.0333(14) 0.0213(13) 0.0021(11) 0.0063(11) 0.0118(11)
C3 0.0198(12) 0.0290(13) 0.0250(14) 0.0073(10) 0.0073(10) 0.0034(10)
C4 0.0272(13) 0.0284(14) 0.0213(13) 0.0003(10) 0.0059(10) -0.0014(10)
C5 0.0552(18) 0.0372(16) 0.0238(14) -0.0039(12) 0.0006(13) -0.0043(13)
C6 0.0299(14) 0.0265(14) 0.0334(15) -0.0033(11) 0.0028(11) -0.0056(11)
C7 0.0277(14) 0.0313(15) 0.063(2) 0.0161(13) 0.0223(13) 0.0049(11)

loop_
_atom_type_symbol
_atom_type_description
_atom_type_scat_dispersion_real
_atom_type_scat_dispersion_imag
_atom_type_scat_source
C C 0.0040 0.0020 'ANOMDisVal Program in PLATON Spek, A. L. J. Appl. Crystallogr. 2003, 36, 7-13'
H H 0.0000 0.0000 'ANOMDisVal Program in PLATON Spek, A. L. J. Appl. Crystallogr. 2003, 36, 7-13'
N N 0.0080 0.0040 'ANOMDisVal Program in PLATON Spek, A. L. J. Appl. Crystallogr. 2003, 36, 7-13'
O O 0.0130 0.0070 'ANOMDisVal Program in PLATON Spek, A. L. J. Appl. Crystallogr. 2003, 36, 7-13'

loop_
_geom_angle_atom_site_label_1
_geom_angle_atom_site_label_2
_geom_angle_atom_site_label_3
_geom_angle
C1 N1 H1 117.8(16)
C1 N1 C2 123.2(2)
C2 N1 H1 117.5(16)
H2A N2 H2B 105(3)
C3 N2 H2A 107.9(18)
C3 N2 H2B 108.6(18)
C7 N2 H2A 110.0(18)
C7 N2 H2B 111.6(19)
C7 N2 C3 113.7(2)
O1 C1 N1 117.6(2)
O2 C1 O1 123.3(2)
O2 C1 N1 119.0(3)
N1 C2 H2C 109.1
N1 C2 H2D 109.1
N1 C2 C3 112.5(2)
H2C C2 H2D 107.8
C3 C2 H2C 109.1
C3 C2 H2D 109.1
N2 C3 C2 108.2(2)
N2 C3 H3 108.2
N2 C3 C4 109.02(19)
C2 C3 H3 108.2
C4 C3 C2 114.9(2)
C4 C3 H3 108.2
C3 C4 H4A 109.2
C3 C4 H4B 109.2
C3 C4 C5 111.9(2)
H4A C4 H4B 107.9
C5 C4 H4A 109.2
C5 C4 H4B 109.2
C4 C5 H5A 109.6
C4 C5 H5B 109.6
C4 C5 C6 110.2(2)
H5A C5 H5B 108.1
C6 C5 H5A 109.6
C6 C5 H5B 109.6
C5 C6 H6A 109.5
C5 C6 H6B 109.5
H6A C6 H6B 108.1
C7 C6 C5 110.6(2)
C7 C6 H6A 109.5
C7 C6 H6B 109.5
N2 C7 C6 111.0(2)
N2 C7 H7A 109.4
N2 C7 H7B 109.4
C6 C7 H7A 109.4
C6 C7 H7B 109.4
H7A C7 H7B 108.0

loop_
_geom_bond_atom_site_label_1
_geom_bond_atom_site_label_2
_geom_bond_distance
O1 C1 1.273(3)
O2 C1 1.259(3)
N1 H1 0.913(17)
N1 C1 1.354(3)
N1 C2 1.438(3)
N2 H2A 0.939(18)
N2 H2B 0.912(18)
N2 C3 1.486(3)
N2 C7 1.478(4)
C2 H2C 0.9900
C2 H2D 0.9900
C2 C3 1.522(3)
C3 H3 1.0000
C3 C4 1.504(3)
C4 H4A 0.9900
C4 H4B 0.9900
C4 C5 1.516(4)
C5 H5A 0.9900
C5 H5B 0.9900
C5 C6 1.523(4)
C6 H6A 0.9900
C6 H6B 0.9900
C6 C7 1.500(4)
C7 H7A 0.9900
C7 H7B 0.9900

loop_
_geom_hbond_atom_site_label_D
_geom_hbond_atom_site_label_H
_geom_hbond_atom_site_label_A
_geom_hbond_distance_DH
_geom_hbond_distance_HA
_geom_hbond_distance_DA
_geom_hbond_angle_DHA
_geom_hbond_site_symmetry_A
N1 H1 O2 0.913(17) 2.052(18) 2.941(3) 164(2) 1_455
N2 H2A O1 0.939(18) 1.766(18) 2.705(3) 179(3) 4_676
N2 H2B O1 0.912(18) 2.15(2) 2.920(3) 141(2) 4_576
N2 H2B O2 0.912(18) 2.07(2) 2.923(3) 155(3) 4_576

loop_
_geom_torsion_atom_site_label_1
_geom_torsion_atom_site_label_2
_geom_torsion_atom_site_label_3
_geom_torsion_atom_site_label_4
_geom_torsion
N1 C2 C3 N2 -170.95(19)
N1 C2 C3 C4 67.0(3)
N2 C3 C4 C5 55.8(3)
C1 N1 C2 C3 -93.3(3)
C2 N1 C1 O1 167.7(2)
C2 N1 C1 O2 -12.6(3)
C2 C3 C4 C5 177.4(2)
C3 N2 C7 C6 56.9(3)
C3 C4 C5 C6 -56.3(3)
C4 C5 C6 C7 55.0(3)
C5 C6 C7 N2 -55.0(3)
C7 N2 C3 C2 178.1(2)
C7 N2 C3 C4 -56.4(3)
